data_2222752
loop_
_publ_author_name
'Yang, Li'
'Xie, Yu'
'Zou, Jianping'
'Jia, Jie'
'Hong, Xiaowei'

_publ_section_title
;
 (\m-Pyridine-2-carbaldehyde
 azine)bis[bis(triphenylphosphine-\k<i>P</i>)copper(I)]
 bis(tetrafluoridoborate) dichloromethane disolvate
;
_journal_coeditor_code HY2211
_journal_issue 8
_journal_name_full 'Acta Crystallographica Section E'
_journal_page_first m1017
_journal_paper_doi 10.1107/S160053680902995X
_journal_volume 65
_journal_year 2009
_chemical_formula_iupac '[Cu2 (C12 H10 N4) (C18 H15 P)4] (B F4)2, 2C H2 Cl2'
_chemical_formula_moiety 'C84 H70 Cu2 N4 P4 2+, 2(B F4 -), 2(C H2 Cl2)'
_chemical_formula_sum 'C86 H74 B2 Cl4 Cu2 F8 N4 P4'
_chemical_formula_weight 1729.89
_chemical_name_systematic
;
(\m-Pyridine-2-carbaldehyde
azine)bis[bis(triphenylphosphine-\k<i>P</i>)copper(I)] bis(tetrafluoroborate)
dichloromethane disolvate
;
_space_group_IT_number 14
_symmetry_cell_setting monoclinic
_symmetry_space_group_name_Hall '-P 2yn'
_symmetry_space_group_name_H-M 'P 1 21/n 1'
_atom_sites_solution_hydrogens geom
_atom_sites_solution_primary direct
_atom_sites_solution_secondary difmap
_audit_creation_method SHELXL-97
_cell_angle_alpha 90.00
_cell_angle_beta 115.117(2)
_cell_angle_gamma 90.00
_cell_formula_units_Z 2
_cell_length_a 13.0932(16)
_cell_length_b 27.501(3)
_cell_length_c 13.9033(18)
_cell_measurement_reflns_used 24119
_cell_measurement_temperature 293(2)
_cell_measurement_theta_max 25.00
_cell_measurement_theta_min 2.19
_cell_volume 4532.9(9)
_computing_cell_refinement 'SAINT (Bruker, 2007)'
_computing_data_collection 'APEX2 (Bruker, 2007)'
_computing_data_reduction 'SAINT (Bruker, 2007)'
_computing_molecular_graphics 'SHELXTL (Sheldrick, 2008)'
_computing_publication_material 'SHELXTL (Sheldrick, 2008)'
_computing_structure_refinement 'SHELXL97 (Sheldrick, 2008)'
_computing_structure_solution 'SHELXS97 (Sheldrick, 2008)'
_diffrn_ambient_temperature 293(2)
_diffrn_measured_fraction_theta_full 0.954
_diffrn_measured_fraction_theta_max 0.984
_diffrn_measurement_device_type 'Bruker APEXII CCD'
_diffrn_measurement_method '\f and \w'
_diffrn_radiation_monochromator graphite
_diffrn_radiation_source 'fine-focus sealed tube'
_diffrn_radiation_type MoK\a
_diffrn_radiation_wavelength 0.71073
_diffrn_reflns_av_R_equivalents 0.0630
_diffrn_reflns_av_sigmaI/netI 0.1073
_diffrn_reflns_limit_h_max 15
_diffrn_reflns_limit_h_min 0
_diffrn_reflns_limit_k_max 32
_diffrn_reflns_limit_k_min 0
_diffrn_reflns_limit_l_max 14
_diffrn_reflns_limit_l_min -16
_diffrn_reflns_number 24119
_diffrn_reflns_theta_full 25.00
_diffrn_reflns_theta_max 25.02
_diffrn_reflns_theta_min 1.48
_exptl_absorpt_coefficient_mu 0.717
_exptl_absorpt_correction_T_max 0.8136
_exptl_absorpt_correction_T_min 0.7874
_exptl_absorpt_correction_type multi-scan
_exptl_absorpt_process_details '(SADABS; Sheldrick, 1996)'
_exptl_crystal_colour Brown
_exptl_crystal_density_diffrn 1.267
_exptl_crystal_density_method 'not measured'
_exptl_crystal_description Block
_exptl_crystal_F_000 1772
_exptl_crystal_size_max 0.35
_exptl_crystal_size_mid 0.32
_exptl_crystal_size_min 0.30
_refine_diff_density_max 1.444
_refine_diff_density_min -0.621
_refine_ls_extinction_method none
_refine_ls_goodness_of_fit_ref 0.954
_refine_ls_hydrogen_treatment constr
_refine_ls_matrix_type full
_refine_ls_number_parameters 564
_refine_ls_number_reflns 7643
_refine_ls_number_restraints 2
_refine_ls_restrained_S_all 0.953
_refine_ls_R_factor_all 0.1418
_refine_ls_R_factor_gt 0.0809
_refine_ls_shift/su_max 0.001
_refine_ls_shift/su_mean 0.000
_refine_ls_structure_factor_coef Fsqd
_refine_ls_weighting_details 'calc w=1/[\s^2^(Fo^2^)+(0.1662P)^2^] where P=(Fo^2^+2Fc^2^)/3'
_refine_ls_weighting_scheme calc
_refine_ls_wR_factor_gt 0.2319
_refine_ls_wR_factor_ref 0.2676
_reflns_number_gt 3919
_reflns_number_total 7643
_reflns_threshold_expression I>2\s(I)
_cod_data_source_file hy2211.cif
_cod_data_source_block I
_cod_depositor_comments
;
The following automatic conversions were performed:
'_symmetry_cell_setting' value 'Monoclinic' changed to 'monoclinic'
according to '/home/saulius/struct/CIF-dictionaries/cif_core.dic'
dictionary named 'cif_core.dic' version 2.4.1 from 2010-06-29.

Automatic conversion script
Id: cif_fix_enum 1527 2010-12-29 10:47:43Z saulius 

The following automatic conversions were performed:

'_symmetry_cell_setting' value 'Monoclinic' changed to 'monoclinic'
according to /home/saulius/struct/CIF-dictionaries/cif_core.dic
dictionary named 'cif_core.dic' version 2.4.1 from 2010-06-29.

Automatic conversion script
Id: cif_fix_values 1715 2011-07-08 13:25:40Z adriana 
;
_cod_original_sg_symbol_H-M 'P 21/n'
_cod_original_formula_sum 'C86 H74 B2 Cl4 Cu2 F8 N4 P4 '
_cod_database_code 2222752
_cod_database_fobs_code 2222752

loop_
_symmetry_equiv_pos_as_xyz
'x, y, z'
'-x+1/2, y+1/2, -z+1/2'
'-x, -y, -z'
'x-1/2, -y-1/2, z-1/2'

loop_
_atom_site_type_symbol
_atom_site_label
_atom_site_fract_x
_atom_site_fract_y
_atom_site_fract_z
_atom_site_U_iso_or_equiv
_atom_site_adp_type
_atom_site_calc_flag
_atom_site_refinement_flags
_atom_site_occupancy
_atom_site_disorder_assembly
_atom_site_disorder_group
Cu Cu1 0.39337(7) 0.56453(3) 0.34029(6) 0.0439(3) Uani d . 1 . .
F F1 0.9059(12) 0.6834(11) 0.7796(13) 0.130(8) Uani d P 0.68(5) A 1
F F2 0.919(3) 0.7544(5) 0.7121(13) 0.151(10) Uani d P 0.68(5) A 1
F F3 0.956(3) 0.6852(17) 0.647(4) 0.152(10) Uani d P 0.68(5) A 1
F F4 1.077(2) 0.7109(11) 0.806(2) 0.152(8) Uani d P 0.68(5) A 1
F F1' 1.011(6) 0.7535(15) 0.713(3) 0.17(2) Uani d P 0.32(5) A 2
F F2' 1.065(5) 0.684(2) 0.799(5) 0.145(16) Uani d P 0.32(5) A 2
F F3' 0.906(3) 0.721(2) 0.789(2) 0.129(17) Uani d P 0.32(5) A 2
F F4' 0.910(5) 0.685(3) 0.645(8) 0.123(15) Uani d P 0.32(5) A 2
N N1 0.4999(5) 0.6178(2) 0.4340(4) 0.0469(14) Uani d . 1 . .
N N2 0.4973(5) 0.52483(19) 0.4841(4) 0.0437(13) Uani d . 1 . .
Cl Cl1 0.7434(6) 0.1422(2) 0.1283(7) 0.140(3) Uani d P 0.513(4) B 1
Cl Cl2 0.6074(8) 0.2242(3) 0.1389(9) 0.163(3) Uani d PU 0.513(4) B 1
Cl Cl3 0.4482(17) 0.2880(6) 0.2405(19) 0.140(3) Uani d P 0.173(5) C 2
Cl Cl4 0.303(3) 0.2584(14) 0.038(4) 0.163(3) Uani d P 0.173(5) C 2
Cl Cl5 0.687(2) 0.2339(8) 0.229(3) 0.140(3) Uani d P 0.141(5) D 3
Cl Cl6 0.846(3) 0.2284(12) 0.451(3) 0.163(3) Uani d P 0.141(5) D 3
Cl Cl7 0.2701(18) 0.2418(7) 0.105(2) 0.140(3) Uani d P 0.173(5) E 4
Cl Cl8 0.473(2) 0.2573(9) 0.090(2) 0.163(3) Uani d P 0.173(5) E 4
P P1 0.44194(15) 0.54008(7) 0.20904(13) 0.0438(5) Uani d . 1 . .
P P2 0.21113(15) 0.57584(7) 0.31766(14) 0.0456(5) Uani d . 1 . .
B B1 0.9692(15) 0.7102(6) 0.7357(12) 0.103(4) Uani d . 1 . .
C C1 0.5039(7) 0.6647(3) 0.4100(7) 0.064(2) Uani d . 1 . .
H H1 0.4538 0.6759 0.3435 0.077 Uiso calc R 1 . .
C C2 0.5824(8) 0.6983(3) 0.4827(8) 0.082(3) Uani d . 1 . .
H H2 0.5860 0.7302 0.4621 0.098 Uiso calc R 1 . .
C C3 0.6508(8) 0.6832(3) 0.5813(8) 0.088(3) Uani d . 1 . .
H H3 0.6985 0.7050 0.6314 0.106 Uiso calc R 1 . .
C C4 0.6489(7) 0.6349(3) 0.6066(7) 0.074(2) Uani d . 1 . .
H H4 0.6985 0.6235 0.6731 0.089 Uiso calc R 1 . .
C C5 0.5730(6) 0.6032(3) 0.5329(6) 0.0514(18) Uani d . 1 . .
C C6 0.5683(6) 0.5522(2) 0.5556(5) 0.0482(17) Uani d . 1 . .
H H6 0.6163 0.5395 0.6213 0.058 Uiso calc R 1 . .
C C7 0.3910(6) 0.5791(3) 0.0920(5) 0.0484(17) Uani d . 1 . .
C C8 0.4119(8) 0.6284(3) 0.1071(6) 0.067(2) Uani d . 1 . .
H H8 0.4525 0.6402 0.1756 0.080 Uiso calc R 1 . .
C C9 0.3739(8) 0.6607(3) 0.0231(7) 0.081(3) Uani d . 1 . .
H H9 0.3866 0.6939 0.0347 0.097 Uiso calc R 1 . .
C C10 0.3171(8) 0.6428(3) -0.0782(7) 0.075(2) Uani d . 1 . .
H H10 0.2902 0.6640 -0.1356 0.090 Uiso calc R 1 . .
C C11 0.3000(7) 0.5942(3) -0.0948(6) 0.067(2) Uani d . 1 . .
H H11 0.2636 0.5824 -0.1638 0.080 Uiso calc R 1 . .
C C12 0.3363(6) 0.5620(3) -0.0101(5) 0.0536(18) Uani d . 1 . .
H H12 0.3237 0.5289 -0.0224 0.064 Uiso calc R 1 . .
C C13 0.3871(6) 0.4803(2) 0.1559(5) 0.0468(17) Uani d . 1 . .
C C14 0.4509(7) 0.4451(3) 0.1386(7) 0.065(2) Uani d . 1 . .
H H14 0.5260 0.4513 0.1535 0.079 Uiso calc R 1 . .
C C15 0.4029(9) 0.3994(3) 0.0981(8) 0.085(3) Uani d . 1 . .
H H15 0.4456 0.3756 0.0845 0.101 Uiso calc R 1 . .
C C16 0.2935(9) 0.3901(3) 0.0789(8) 0.083(3) Uani d . 1 . .
H H16 0.2636 0.3595 0.0546 0.100 Uiso calc R 1 . .
C C17 0.2244(8) 0.4257(3) 0.0947(7) 0.073(2) Uani d . 1 . .
H H17 0.1492 0.4196 0.0792 0.087 Uiso calc R 1 . .
C C18 0.2741(7) 0.4699(3) 0.1344(6) 0.060(2) Uani d . 1 . .
H H18 0.2313 0.4938 0.1475 0.072 Uiso calc R 1 . .
C C19 0.5921(6) 0.5342(3) 0.2423(5) 0.0485(17) Uani d . 1 . .
C C20 0.6401(7) 0.5499(3) 0.1748(6) 0.060(2) Uani d . 1 . .
H H20 0.5952 0.5659 0.1120 0.072 Uiso calc R 1 . .
C C21 0.7526(7) 0.5422(3) 0.1992(7) 0.068(2) Uani d . 1 . .
H H21 0.7828 0.5533 0.1536 0.081 Uiso calc R 1 . .
C C22 0.8193(7) 0.5184(3) 0.2904(7) 0.064(2) Uani d . 1 . .
H H22 0.8946 0.5123 0.3060 0.077 Uiso calc R 1 . .
C C23 0.7752(7) 0.5031(3) 0.3599(7) 0.074(2) Uani d . 1 . .
H H23 0.8209 0.4876 0.4231 0.089 Uiso calc R 1 . .
C C24 0.6624(7) 0.5111(3) 0.3344(6) 0.063(2) Uani d . 1 . .
H H24 0.6331 0.5006 0.3812 0.076 Uiso calc R 1 . .
C C25 0.1225(6) 0.5213(3) 0.2757(6) 0.0512(18) Uani d . 1 . .
C C26 0.1505(7) 0.4826(3) 0.3480(6) 0.061(2) Uani d . 1 . .
H H26 0.2064 0.4864 0.4167 0.073 Uiso calc R 1 . .
C C27 0.0942(7) 0.4386(3) 0.3166(8) 0.071(2) Uani d . 1 . .
H H27 0.1140 0.4128 0.3641 0.085 Uiso calc R 1 . .
C C28 0.0077(7) 0.4326(4) 0.2137(8) 0.077(3) Uani d . 1 . .
H H28 -0.0296 0.4030 0.1927 0.093 Uiso calc R 1 . .
C C29 -0.0202(7) 0.4710(3) 0.1457(8) 0.072(2) Uani d . 1 . .
H H29 -0.0781 0.4678 0.0779 0.086 Uiso calc R 1 . .
C C30 0.0366(6) 0.5151(3) 0.1763(6) 0.0582(19) Uani d . 1 . .
H H30 0.0160 0.5409 0.1284 0.070 Uiso calc R 1 . .
C C31 0.1930(6) 0.5960(3) 0.4352(6) 0.0567(19) Uani d . 1 . .
C C32 0.0874(7) 0.5932(3) 0.4398(7) 0.070(2) Uani d . 1 . .
H H32 0.0263 0.5787 0.3847 0.084 Uiso calc R 1 . .
C C33 0.0749(9) 0.6121(4) 0.5264(7) 0.079(3) Uani d . 1 . .
H H33 0.0043 0.6124 0.5273 0.094 Uiso calc R 1 . .
C C34 0.1650(8) 0.6302(4) 0.6095(7) 0.080(3) Uani d . 1 . .
H H34 0.1563 0.6413 0.6688 0.096 Uiso calc R 1 . .
C C35 0.2679(9) 0.6326(4) 0.6087(7) 0.089(3) Uani d . 1 . .
H H35 0.3288 0.6454 0.6667 0.107 Uiso calc R 1 . .
C C36 0.2826(7) 0.6156(3) 0.5201(6) 0.070(2) Uani d . 1 . .
H H36 0.3529 0.6177 0.5189 0.083 Uiso calc R 1 . .
C C37 0.1303(6) 0.6189(3) 0.2139(6) 0.0516(18) Uani d . 1 . .
C C38 0.0403(8) 0.6452(3) 0.2120(7) 0.079(3) Uani d . 1 . .
H H38 0.0229 0.6437 0.2702 0.095 Uiso calc R 1 . .
C C39 -0.0260(8) 0.6740(4) 0.1252(8) 0.091(3) Uani d . 1 . .
H H39 -0.0890 0.6901 0.1241 0.109 Uiso calc R 1 . .
C C40 0.0028(9) 0.6785(3) 0.0414(7) 0.082(3) Uani d . 1 . .
H H40 -0.0394 0.6984 -0.0158 0.098 Uiso calc R 1 . .
C C41 0.0906(9) 0.6544(4) 0.0423(7) 0.086(3) Uani d . 1 . .
H H41 0.1109 0.6574 -0.0139 0.104 Uiso calc R 1 . .
C C42 0.1533(8) 0.6240(3) 0.1295(7) 0.075(3) Uani d . 1 . .
H H42 0.2137 0.6067 0.1281 0.090 Uiso calc R 1 . .
C C43 0.709(2) 0.2027(8) 0.109(2) 0.131(7) Uani d PU 0.513(4) B 1
H H43A 0.7768 0.2211 0.1497 0.157 Uiso calc PR 0.513(4) B 1
H H43B 0.6878 0.2098 0.0346 0.157 Uiso calc PR 0.513(4) B 1
C C44 0.325(7) 0.255(3) 0.169(7) 0.131(7) Uani d P 0.173(5) C 2
H H44A 0.3341 0.2214 0.1924 0.157 Uiso calc PR 0.173(5) C 2
H H44B 0.2618 0.2690 0.1780 0.157 Uiso calc PR 0.173(5) C 2
C C45 0.798(7) 0.204(3) 0.328(8) 0.131(7) Uani d P 0.141(5) D 3
H H45A 0.7746 0.1705 0.3323 0.157 Uiso calc PR 0.141(5) D 3
H H45B 0.8602 0.2021 0.3081 0.157 Uiso calc PR 0.141(5) D 3
C C46 0.330(9) 0.260(4) 0.020(11) 0.131(7) Uani d P 0.173(5) E 4
H H46A 0.3051 0.2395 -0.0415 0.157 Uiso calc PR 0.173(5) E 4
H H46B 0.3070 0.2935 -0.0035 0.157 Uiso calc PR 0.173(5) E 4

loop_
_atom_site_aniso_label
_atom_site_aniso_U_11
_atom_site_aniso_U_22
_atom_site_aniso_U_33
_atom_site_aniso_U_12
_atom_site_aniso_U_13
_atom_site_aniso_U_23
Cu1 0.0449(5) 0.0480(5) 0.0388(5) 0.0011(4) 0.0178(4) -0.0006(4)
F1 0.133(10) 0.127(17) 0.133(11) 0.000(9) 0.059(8) 0.021(10)
F2 0.16(2) 0.080(8) 0.176(13) 0.035(10) 0.036(12) 0.016(7)
F3 0.15(3) 0.182(16) 0.139(15) 0.01(2) 0.07(2) -0.059(11)
F4 0.095(10) 0.135(18) 0.157(12) -0.007(13) -0.014(8) -0.005(15)
F1' 0.16(5) 0.14(3) 0.18(3) -0.01(3) 0.03(3) 0.03(2)
F2' 0.12(3) 0.12(3) 0.16(3) 0.02(3) 0.02(2) 0.01(3)
F3' 0.13(2) 0.13(4) 0.13(2) 0.00(2) 0.059(16) -0.01(2)
F4' 0.10(3) 0.13(3) 0.14(3) 0.00(3) 0.05(3) -0.039(19)
N1 0.052(4) 0.038(3) 0.050(3) 0.001(3) 0.021(3) 0.000(3)
N2 0.047(3) 0.044(3) 0.044(3) 0.006(3) 0.023(3) 0.000(3)
Cl1 0.115(4) 0.079(3) 0.200(6) 0.004(3) 0.042(4) 0.054(4)
Cl2 0.141(6) 0.136(6) 0.219(8) 0.004(5) 0.083(6) 0.030(5)
Cl3 0.115(4) 0.079(3) 0.200(6) 0.004(3) 0.042(4) 0.054(4)
Cl4 0.141(6) 0.136(6) 0.219(8) 0.004(5) 0.083(6) 0.030(5)
Cl5 0.115(4) 0.079(3) 0.200(6) 0.004(3) 0.042(4) 0.054(4)
Cl6 0.141(6) 0.136(6) 0.219(8) 0.004(5) 0.083(6) 0.030(5)
Cl7 0.115(4) 0.079(3) 0.200(6) 0.004(3) 0.042(4) 0.054(4)
Cl8 0.141(6) 0.136(6) 0.219(8) 0.004(5) 0.083(6) 0.030(5)
P1 0.0456(11) 0.0486(11) 0.0392(9) 0.0020(8) 0.0200(8) 0.0000(8)
P2 0.0431(10) 0.0539(11) 0.0409(10) 0.0029(8) 0.0190(8) 0.0010(8)
B1 0.124(13) 0.080(10) 0.093(10) 0.018(10) 0.033(10) -0.015(8)
C1 0.068(6) 0.052(5) 0.066(5) 0.001(4) 0.022(4) -0.005(4)
C2 0.082(7) 0.052(5) 0.092(7) -0.011(5) 0.019(5) 0.001(5)
C3 0.081(7) 0.064(6) 0.091(7) -0.014(5) 0.009(5) -0.014(5)
C4 0.067(6) 0.058(5) 0.071(5) -0.004(4) 0.005(4) -0.007(4)
C5 0.049(4) 0.049(4) 0.056(4) 0.003(3) 0.022(4) -0.002(3)
C6 0.050(4) 0.051(4) 0.042(4) 0.005(3) 0.018(3) 0.000(3)
C7 0.049(4) 0.056(5) 0.046(4) 0.005(3) 0.025(3) 0.002(3)
C8 0.085(6) 0.062(5) 0.050(4) -0.004(5) 0.025(4) 0.001(4)
C9 0.101(8) 0.062(6) 0.072(6) 0.000(5) 0.029(5) 0.006(5)
C10 0.088(7) 0.075(6) 0.061(5) -0.002(5) 0.030(5) 0.017(5)
C11 0.076(6) 0.074(6) 0.052(5) -0.001(5) 0.028(4) 0.001(4)
C12 0.058(5) 0.054(4) 0.047(4) 0.006(4) 0.021(3) -0.001(3)
C13 0.052(4) 0.047(4) 0.050(4) 0.003(3) 0.030(3) 0.001(3)
C14 0.063(5) 0.057(5) 0.082(6) -0.005(4) 0.036(5) -0.010(4)
C15 0.083(7) 0.066(6) 0.107(8) 0.002(5) 0.043(6) -0.021(5)
C16 0.081(7) 0.065(6) 0.104(7) -0.019(5) 0.039(6) -0.016(5)
C17 0.070(6) 0.074(6) 0.075(6) -0.016(5) 0.032(5) -0.016(5)
C18 0.063(5) 0.060(5) 0.062(5) 0.005(4) 0.032(4) -0.007(4)
C19 0.051(4) 0.055(4) 0.043(4) 0.000(3) 0.023(3) -0.001(3)
C20 0.052(5) 0.072(5) 0.057(5) 0.003(4) 0.024(4) 0.007(4)
C21 0.056(5) 0.086(6) 0.073(6) -0.009(5) 0.038(5) -0.003(5)
C22 0.050(5) 0.074(6) 0.077(6) 0.003(4) 0.035(4) -0.007(5)
C23 0.052(5) 0.095(7) 0.073(6) 0.021(5) 0.023(4) 0.009(5)
C24 0.057(5) 0.077(6) 0.063(5) 0.011(4) 0.033(4) 0.009(4)
C25 0.049(4) 0.055(4) 0.057(4) 0.004(4) 0.029(4) 0.003(3)
C26 0.062(5) 0.061(5) 0.064(5) 0.004(4) 0.031(4) 0.006(4)
C27 0.071(6) 0.066(6) 0.090(6) 0.003(5) 0.048(5) 0.013(5)
C28 0.061(6) 0.074(6) 0.099(7) -0.006(5) 0.036(5) -0.003(5)
C29 0.060(6) 0.077(6) 0.077(6) -0.011(5) 0.028(4) -0.009(5)
C30 0.055(5) 0.062(5) 0.059(5) -0.005(4) 0.026(4) 0.002(4)
C31 0.054(5) 0.071(5) 0.049(4) 0.011(4) 0.026(4) 0.003(4)
C32 0.068(6) 0.087(6) 0.059(5) 0.005(5) 0.030(4) 0.001(4)
C33 0.080(7) 0.106(7) 0.070(6) 0.016(6) 0.051(5) 0.005(5)
C34 0.079(7) 0.114(8) 0.059(5) 0.015(6) 0.041(5) -0.005(5)
C35 0.085(7) 0.115(8) 0.058(5) 0.007(6) 0.022(5) -0.021(5)
C36 0.061(5) 0.094(7) 0.055(5) 0.000(5) 0.025(4) -0.010(4)
C37 0.052(5) 0.059(5) 0.052(4) 0.004(4) 0.030(4) 0.003(3)
C38 0.080(6) 0.095(7) 0.067(6) 0.025(6) 0.037(5) 0.022(5)
C39 0.085(7) 0.101(8) 0.085(7) 0.047(6) 0.035(6) 0.026(6)
C40 0.083(7) 0.081(7) 0.070(6) 0.017(5) 0.021(5) 0.023(5)
C41 0.095(7) 0.102(8) 0.070(6) 0.026(6) 0.042(5) 0.032(5)
C42 0.075(6) 0.089(7) 0.068(5) 0.025(5) 0.037(5) 0.019(5)
C43 0.114(17) 0.079(13) 0.18(2) -0.002(11) 0.048(14) 0.025(14)
C44 0.114(17) 0.079(13) 0.18(2) -0.002(11) 0.048(14) 0.025(14)
C45 0.114(17) 0.079(13) 0.18(2) -0.002(11) 0.048(14) 0.025(14)
C46 0.114(17) 0.079(13) 0.18(2) -0.002(11) 0.048(14) 0.025(14)

loop_
_atom_type_symbol
_atom_type_description
_atom_type_scat_dispersion_real
_atom_type_scat_dispersion_imag
_atom_type_scat_source
C C 0.0033 0.0016 'International Tables Vol C Tables 4.2.6.8 and 6.1.1.4'
H H 0.0000 0.0000 'International Tables Vol C Tables 4.2.6.8 and 6.1.1.4'
B B 0.0013 0.0007 'International Tables Vol C Tables 4.2.6.8 and 6.1.1.4'
N N 0.0061 0.0033 'International Tables Vol C Tables 4.2.6.8 and 6.1.1.4'
F F 0.0171 0.0103 'International Tables Vol C Tables 4.2.6.8 and 6.1.1.4'
P P 0.1023 0.0942 'International Tables Vol C Tables 4.2.6.8 and 6.1.1.4'
Cl Cl 0.1484 0.1585 'International Tables Vol C Tables 4.2.6.8 and 6.1.1.4'
Cu Cu 0.3201 1.2651 'International Tables Vol C Tables 4.2.6.8 and 6.1.1.4'

loop_
_geom_angle_atom_site_label_1
_geom_angle_atom_site_label_2
_geom_angle_atom_site_label_3
_geom_angle_site_symmetry_1
_geom_angle_site_symmetry_3
_geom_angle
_geom_angle_publ_flag
N1 Cu1 N2 . . 77.5(2) ?
N1 Cu1 P1 . . 111.87(17) ?
N2 Cu1 P1 . . 108.09(15) ?
N1 Cu1 P2 . . 112.10(17) ?
N2 Cu1 P2 . . 113.75(15) ?
P1 Cu1 P2 . . 124.02(7) ?
C1 N1 C5 . . 116.9(6) ?
C1 N1 Cu1 . . 128.0(5) ?
C5 N1 Cu1 . . 115.2(5) ?
C6 N2 N2 . 3_666 113.5(7) ?
C6 N2 Cu1 . . 112.5(4) ?
N2 N2 Cu1 3_666 . 133.9(6) ?
C13 P1 C7 . . 103.8(3) ?
C13 P1 C19 . . 102.7(3) ?
C7 P1 C19 . . 103.0(3) ?
C13 P1 Cu1 . . 113.3(2) ?
C7 P1 Cu1 . . 114.9(2) ?
C19 P1 Cu1 . . 117.4(2) ?
C37 P2 C31 . . 104.9(3) ?
C37 P2 C25 . . 101.8(3) ?
C31 P2 C25 . . 103.1(3) ?
C37 P2 Cu1 . . 114.8(2) ?
C31 P2 Cu1 . . 116.1(3) ?
C25 P2 Cu1 . . 114.5(2) ?
F4 B1 F2 . . 114.7(17) ?
F4' B1 F3' . . 113(3) ?
F4 B1 F3 . . 111(2) ?
F2 B1 F3 . . 112(2) ?
F4' B1 F2' . . 109(4) ?
F3' B1 F2' . . 111(4) ?
F4' B1 F1' . . 110(4) ?
F3' B1 F1' . . 110(2) ?
F2' B1 F1' . . 104(3) ?
F4 B1 F1 . . 108.5(19) ?
F2 B1 F1 . . 105.0(17) ?
F3 B1 F1 . . 105(2) ?
N1 C1 C2 . . 122.5(8) ?
N1 C1 H1 . . 118.7 ?
C2 C1 H1 . . 118.7 ?
C3 C2 C1 . . 119.2(8) ?
C3 C2 H2 . . 120.4 ?
C1 C2 H2 . . 120.4 ?
C2 C3 C4 . . 118.8(8) ?
C2 C3 H3 . . 120.6 ?
C4 C3 H3 . . 120.6 ?
C3 C4 C5 . . 120.1(8) ?
C3 C4 H4 . . 120.0 ?
C5 C4 H4 . . 120.0 ?
N1 C5 C4 . . 122.4(7) ?
N1 C5 C6 . . 115.5(6) ?
C4 C5 C6 . . 122.1(7) ?
N2 C6 C5 . . 119.1(6) ?
N2 C6 H6 . . 120.4 ?
C5 C6 H6 . . 120.4 ?
C12 C7 C8 . . 118.4(7) ?
C12 C7 P1 . . 123.6(6) ?
C8 C7 P1 . . 118.0(5) ?
C9 C8 C7 . . 121.6(8) ?
C9 C8 H8 . . 119.2 ?
C7 C8 H8 . . 119.2 ?
C10 C9 C8 . . 118.8(8) ?
C10 C9 H9 . . 120.6 ?
C8 C9 H9 . . 120.6 ?
C11 C10 C9 . . 120.3(8) ?
C11 C10 H10 . . 119.8 ?
C9 C10 H10 . . 119.8 ?
C10 C11 C12 . . 120.7(8) ?
C10 C11 H11 . . 119.6 ?
C12 C11 H11 . . 119.6 ?
C7 C12 C11 . . 120.0(7) ?
C7 C12 H12 . . 120.0 ?
C11 C12 H12 . . 120.0 ?
C14 C13 C18 . . 119.0(7) ?
C14 C13 P1 . . 123.1(6) ?
C18 C13 P1 . . 117.8(5) ?
C13 C14 C15 . . 120.0(8) ?
C13 C14 H14 . . 120.0 ?
C15 C14 H14 . . 120.0 ?
C16 C15 C14 . . 119.8(9) ?
C16 C15 H15 . . 120.1 ?
C14 C15 H15 . . 120.1 ?
C15 C16 C17 . . 121.9(9) ?
C15 C16 H16 . . 119.0 ?
C17 C16 H16 . . 119.0 ?
C18 C17 C16 . . 116.7(8) ?
C18 C17 H17 . . 121.7 ?
C16 C17 H17 . . 121.7 ?
C17 C18 C13 . . 122.6(7) ?
C17 C18 H18 . . 118.7 ?
C13 C18 H18 . . 118.7 ?
C24 C19 C20 . . 116.9(7) ?
C24 C19 P1 . . 120.1(5) ?
C20 C19 P1 . . 123.0(6) ?
C21 C20 C19 . . 121.6(7) ?
C21 C20 H20 . . 119.2 ?
C19 C20 H20 . . 119.2 ?
C22 C21 C20 . . 119.9(8) ?
C22 C21 H21 . . 120.1 ?
C20 C21 H21 . . 120.1 ?
C21 C22 C23 . . 120.1(8) ?
C21 C22 H22 . . 119.9 ?
C23 C22 H22 . . 119.9 ?
C24 C23 C22 . . 119.3(8) ?
C24 C23 H23 . . 120.4 ?
C22 C23 H23 . . 120.4 ?
C19 C24 C23 . . 122.2(8) ?
C19 C24 H24 . . 118.9 ?
C23 C24 H24 . . 118.9 ?
C30 C25 C26 . . 118.7(7) ?
C30 C25 P2 . . 124.0(6) ?
C26 C25 P2 . . 117.1(6) ?
C27 C26 C25 . . 119.6(8) ?
C27 C26 H26 . . 120.2 ?
C25 C26 H26 . . 120.2 ?
C26 C27 C28 . . 121.0(8) ?
C26 C27 H27 . . 119.5 ?
C28 C27 H27 . . 119.5 ?
C29 C28 C27 . . 118.5(9) ?
C29 C28 H28 . . 120.8 ?
C27 C28 H28 . . 120.8 ?
C28 C29 C30 . . 120.9(9) ?
C28 C29 H29 . . 119.5 ?
C30 C29 H29 . . 119.5 ?
C25 C30 C29 . . 121.3(8) ?
C25 C30 H30 . . 119.4 ?
C29 C30 H30 . . 119.4 ?
C36 C31 C32 . . 118.5(7) ?
C36 C31 P2 . . 119.9(6) ?
C32 C31 P2 . . 121.5(6) ?
C33 C32 C31 . . 119.9(8) ?
C33 C32 H32 . . 120.1 ?
C31 C32 H32 . . 120.1 ?
C34 C33 C32 . . 120.0(9) ?
C34 C33 H33 . . 120.0 ?
C32 C33 H33 . . 120.0 ?
C33 C34 C35 . . 121.6(8) ?
C33 C34 H34 . . 119.2 ?
C35 C34 H34 . . 119.2 ?
C34 C35 C36 . . 119.9(9) ?
C34 C35 H35 . . 120.1 ?
C36 C35 H35 . . 120.1 ?
C31 C36 C35 . . 120.0(8) ?
C31 C36 H36 . . 120.0 ?
C35 C36 H36 . . 120.0 ?
C42 C37 C38 . . 116.0(7) ?
C42 C37 P2 . . 119.4(6) ?
C38 C37 P2 . . 124.4(6) ?
C37 C38 C39 . . 122.0(8) ?
C37 C38 H38 . . 119.0 ?
C39 C38 H38 . . 119.0 ?
C40 C39 C38 . . 119.3(9) ?
C40 C39 H39 . . 120.4 ?
C38 C39 H39 . . 120.4 ?
C41 C40 C39 . . 119.9(8) ?
C41 C40 H40 . . 120.1 ?
C39 C40 H40 . . 120.1 ?
C40 C41 C42 . . 119.4(9) ?
C40 C41 H41 . . 120.3 ?
C42 C41 H41 . . 120.3 ?
C37 C42 C41 . . 123.3(8) ?
C37 C42 H42 . . 118.4 ?
C41 C42 H42 . . 118.4 ?
Cl2 C43 Cl1 . . 119.5(15) ?
Cl2 C43 H43A . . 107.4 ?
Cl1 C43 H43A . . 107.4 ?
Cl2 C43 H43B . . 107.4 ?
Cl1 C43 H43B . . 107.4 ?
H43A C43 H43B . . 107.0 ?
Cl4 C44 Cl3 . . 106(5) ?
Cl4 C44 H44A . . 110.5 ?
Cl3 C44 H44A . . 110.5 ?
Cl4 C44 H44B . . 110.5 ?
Cl3 C44 H44B . . 110.5 ?
H44A C44 H44B . . 108.7 ?
Cl6 C45 Cl5 . . 116(5) ?
Cl6 C45 H45A . . 108.4 ?
Cl5 C45 H45A . . 108.4 ?
Cl6 C45 H45B . . 108.4 ?
Cl5 C45 H45B . . 108.4 ?
H45A C45 H45B . . 107.4 ?
Cl8 C46 Cl7 . . 107(7) ?
Cl8 C46 H46A . . 110.2 ?
Cl7 C46 H46A . . 110.2 ?
Cl8 C46 H46B . . 110.2 ?
Cl7 C46 H46B . . 109.0 ?
H46A C46 H46B . . 108.5 ?

loop_
_geom_bond_atom_site_label_1
_geom_bond_atom_site_label_2
_geom_bond_site_symmetry_2
_geom_bond_distance
_geom_bond_publ_flag
Cu1 N1 . 2.061(6) yes
Cu1 N2 . 2.175(5) yes
Cu1 P1 . 2.2741(19) yes
Cu1 P2 . 2.292(2) yes
F1 B1 . 1.43(2) ?
F2 B1 . 1.35(2) ?
F3 B1 . 1.36(4) ?
F4 B1 . 1.33(3) ?
F1' B1 . 1.40(4) ?
F2' B1 . 1.39(5) ?
F3' B1 . 1.36(3) ?
F4' B1 . 1.36(9) ?
N1 C1 . 1.338(9) ?
N1 C5 . 1.361(9) ?
N2 C6 . 1.278(8) ?
N2 N2 3_666 1.428(10) ?
Cl1 C43 . 1.72(2) ?
Cl2 C43 . 1.66(3) ?
Cl3 C44 . 1.75(8) ?
Cl4 C44 . 1.72(9) ?
Cl5 C45 . 1.74(9) ?
Cl6 C45 . 1.69(10) ?
Cl7 C46 . 1.75(12) ?
Cl8 C46 . 1.71(11) ?
P1 C13 . 1.820(7) ?
P1 C7 . 1.823(7) ?
P1 C19 . 1.825(7) ?
P2 C37 . 1.819(7) ?
P2 C31 . 1.833(7) ?
P2 C25 . 1.833(8) ?
C1 C2 . 1.432(11) ?
C1 H1 . 0.9300 ?
C2 C3 . 1.346(12) ?
C2 H2 . 0.9300 ?
C3 C4 . 1.378(12) ?
C3 H3 . 0.9300 ?
C4 C5 . 1.391(10) ?
C4 H4 . 0.9300 ?
C5 C6 . 1.444(10) ?
C6 H6 . 0.9300 ?
C7 C12 . 1.374(9) ?
C7 C8 . 1.381(10) ?
C8 C9 . 1.380(11) ?
C8 H8 . 0.9300 ?
C9 C10 . 1.374(12) ?
C9 H9 . 0.9300 ?
C10 C11 . 1.358(11) ?
C10 H10 . 0.9300 ?
C11 C12 . 1.386(10) ?
C11 H11 . 0.9300 ?
C12 H12 . 0.9300 ?
C13 C14 . 1.365(10) ?
C13 C18 . 1.408(10) ?
C14 C15 . 1.412(11) ?
C14 H14 . 0.9300 ?
C15 C16 . 1.364(13) ?
C15 H15 . 0.9300 ?
C16 C17 . 1.412(12) ?
C16 H16 . 0.9300 ?
C17 C18 . 1.379(11) ?
C17 H17 . 0.9300 ?
C18 H18 . 0.9300 ?
C19 C24 . 1.374(10) ?
C19 C20 . 1.402(10) ?
C20 C21 . 1.379(11) ?
C20 H20 . 0.9300 ?
C21 C22 . 1.364(12) ?
C21 H21 . 0.9300 ?
C22 C23 . 1.385(12) ?
C22 H22 . 0.9300 ?
C23 C24 . 1.382(11) ?
C23 H23 . 0.9300 ?
C24 H24 . 0.9300 ?
C25 C30 . 1.373(10) ?
C25 C26 . 1.402(10) ?
C26 C27 . 1.386(11) ?
C26 H26 . 0.9300 ?
C27 C28 . 1.407(13) ?
C27 H27 . 0.9300 ?
C28 C29 . 1.361(12) ?
C28 H28 . 0.9300 ?
C29 C30 . 1.391(11) ?
C29 H29 . 0.9300 ?
C30 H30 . 0.9300 ?
C31 C36 . 1.373(11) ?
C31 C32 . 1.414(11) ?
C32 C33 . 1.384(11) ?
C32 H32 . 0.9300 ?
C33 C34 . 1.347(13) ?
C33 H33 . 0.9300 ?
C34 C35 . 1.354(13) ?
C34 H34 . 0.9300 ?
C35 C36 . 1.404(11) ?
C35 H35 . 0.9300 ?
C36 H36 . 0.9300 ?
C37 C42 . 1.338(11) ?
C37 C38 . 1.372(11) ?
C38 C39 . 1.396(12) ?
C38 H38 . 0.9300 ?
C39 C40 . 1.374(13) ?
C39 H39 . 0.9300 ?
C40 C41 . 1.322(13) ?
C40 H40 . 0.9300 ?
C41 C42 . 1.413(11) ?
C41 H41 . 0.9300 ?
C42 H42 . 0.9300 ?
C43 H43A . 0.9700 ?
C43 H43B . 0.9700 ?
C44 H44A . 0.9700 ?
C44 H44B . 0.9700 ?
C45 H45A . 0.9700 ?
C45 H45B . 0.9700 ?
C46 H46A . 0.9700 ?
C46 H46B . 0.9700 ?

loop_
_geom_torsion_atom_site_label_1
_geom_torsion_atom_site_label_2
_geom_torsion_atom_site_label_3
_geom_torsion_atom_site_label_4
_geom_torsion_site_symmetry_1
_geom_torsion_site_symmetry_2
_geom_torsion_site_symmetry_3
_geom_torsion_site_symmetry_4
_geom_torsion
_geom_torsion_publ_flag
N2 Cu1 N1 C1 . . . . 179.0(7) ?
P1 Cu1 N1 C1 . . . . 74.3(6) ?
P2 Cu1 N1 C1 . . . . -70.2(7) ?
N2 Cu1 N1 C5 . . . . -2.5(5) ?
P1 Cu1 N1 C5 . . . . -107.3(5) ?
P2 Cu1 N1 C5 . . . . 108.3(5) ?
N1 Cu1 N2 C6 . . . . 2.1(5) ?
P1 Cu1 N2 C6 . . . . 111.4(5) ?
P2 Cu1 N2 C6 . . . . -106.8(5) ?
N1 Cu1 N2 N2 . . . 3_666 -178.3(8) ?
P1 Cu1 N2 N2 . . . 3_666 -69.1(7) ?
P2 Cu1 N2 N2 . . . 3_666 72.8(7) ?
N1 Cu1 P1 C13 . . . . 159.0(3) ?
N2 Cu1 P1 C13 . . . . 75.5(3) ?
P2 Cu1 P1 C13 . . . . -61.5(3) ?
N1 Cu1 P1 C7 . . . . -81.9(3) ?
N2 Cu1 P1 C7 . . . . -165.4(3) ?
P2 Cu1 P1 C7 . . . . 57.6(3) ?
N1 Cu1 P1 C19 . . . . 39.4(3) ?
N2 Cu1 P1 C19 . . . . -44.0(3) ?
P2 Cu1 P1 C19 . . . . 178.9(3) ?
N1 Cu1 P2 C37 . . . . 82.5(3) ?
N2 Cu1 P2 C37 . . . . 168.2(3) ?
P1 Cu1 P2 C37 . . . . -56.9(3) ?
N1 Cu1 P2 C31 . . . . -40.3(3) ?
N2 Cu1 P2 C31 . . . . 45.4(3) ?
P1 Cu1 P2 C31 . . . . -179.7(3) ?
N1 Cu1 P2 C25 . . . . -160.3(3) ?
N2 Cu1 P2 C25 . . . . -74.7(3) ?
P1 Cu1 P2 C25 . . . . 60.3(3) ?
C5 N1 C1 C2 . . . . 1.4(12) ?
Cu1 N1 C1 C2 . . . . 179.8(7) ?
N1 C1 C2 C3 . . . . -3.8(15) ?
C1 C2 C3 C4 . . . . 4.7(16) ?
C2 C3 C4 C5 . . . . -3.4(16) ?
C1 N1 C5 C4 . . . . -0.1(11) ?
Cu1 N1 C5 C4 . . . . -178.7(6) ?
C1 N1 C5 C6 . . . . -178.7(7) ?
Cu1 N1 C5 C6 . . . . 2.6(8) ?
C3 C4 C5 N1 . . . . 1.1(14) ?
C3 C4 C5 C6 . . . . 179.6(8) ?
N2 N2 C6 C5 3_666 . . . 178.9(6) ?
Cu1 N2 C6 C5 . . . . -1.4(8) ?
N1 C5 C6 N2 . . . . -0.7(10) ?
C4 C5 C6 N2 . . . . -179.4(7) ?
C13 P1 C7 C12 . . . . -6.9(7) ?
C19 P1 C7 C12 . . . . 99.9(7) ?
Cu1 P1 C7 C12 . . . . -131.2(6) ?
C13 P1 C7 C8 . . . . 175.2(6) ?
C19 P1 C7 C8 . . . . -78.0(7) ?
Cu1 P1 C7 C8 . . . . 50.9(7) ?
C12 C7 C8 C9 . . . . 3.5(13) ?
P1 C7 C8 C9 . . . . -178.4(7) ?
C7 C8 C9 C10 . . . . -2.1(15) ?
C8 C9 C10 C11 . . . . -0.8(15) ?
C9 C10 C11 C12 . . . . 2.0(14) ?
C8 C7 C12 C11 . . . . -2.2(11) ?
P1 C7 C12 C11 . . . . 179.9(6) ?
C10 C11 C12 C7 . . . . -0.5(13) ?
C7 P1 C13 C14 . . . . 100.6(7) ?
C19 P1 C13 C14 . . . . -6.4(7) ?
Cu1 P1 C13 C14 . . . . -134.1(6) ?
C7 P1 C13 C18 . . . . -81.0(6) ?
C19 P1 C13 C18 . . . . 172.0(6) ?
Cu1 P1 C13 C18 . . . . 44.3(6) ?
C18 C13 C14 C15 . . . . 1.0(12) ?
P1 C13 C14 C15 . . . . 179.4(7) ?
C13 C14 C15 C16 . . . . -1.7(14) ?
C14 C15 C16 C17 . . . . 2.3(16) ?
C15 C16 C17 C18 . . . . -2.3(15) ?
C16 C17 C18 C13 . . . . 1.6(13) ?
C14 C13 C18 C17 . . . . -1.1(12) ?
P1 C13 C18 C17 . . . . -179.6(6) ?
C13 P1 C19 C24 . . . . -79.3(7) ?
C7 P1 C19 C24 . . . . 173.0(6) ?
Cu1 P1 C19 C24 . . . . 45.7(7) ?
C13 P1 C19 C20 . . . . 96.9(7) ?
C7 P1 C19 C20 . . . . -10.7(7) ?
Cu1 P1 C19 C20 . . . . -138.0(6) ?
C24 C19 C20 C21 . . . . 0.5(12) ?
P1 C19 C20 C21 . . . . -175.9(6) ?
C19 C20 C21 C22 . . . . 0.7(13) ?
C20 C21 C22 C23 . . . . -1.8(13) ?
C21 C22 C23 C24 . . . . 1.7(13) ?
C20 C19 C24 C23 . . . . -0.6(12) ?
P1 C19 C24 C23 . . . . 175.9(7) ?
C22 C23 C24 C19 . . . . -0.5(13) ?
C37 P2 C25 C30 . . . . 15.0(7) ?
C31 P2 C25 C30 . . . . 123.6(7) ?
Cu1 P2 C25 C30 . . . . -109.4(6) ?
C37 P2 C25 C26 . . . . -169.6(6) ?
C31 P2 C25 C26 . . . . -61.0(6) ?
Cu1 P2 C25 C26 . . . . 66.0(6) ?
C30 C25 C26 C27 . . . . 2.5(11) ?
P2 C25 C26 C27 . . . . -173.1(6) ?
C25 C26 C27 C28 . . . . -1.4(12) ?
C26 C27 C28 C29 . . . . -0.4(13) ?
C27 C28 C29 C30 . . . . 1.1(13) ?
C26 C25 C30 C29 . . . . -1.9(11) ?
P2 C25 C30 C29 . . . . 173.4(6) ?
C28 C29 C30 C25 . . . . 0.1(13) ?
C37 P2 C31 C36 . . . . -110.6(7) ?
C25 P2 C31 C36 . . . . 143.2(7) ?
Cu1 P2 C31 C36 . . . . 17.3(8) ?
C37 P2 C31 C32 . . . . 67.5(7) ?
C25 P2 C31 C32 . . . . -38.7(7) ?
Cu1 P2 C31 C32 . . . . -164.6(6) ?
C36 C31 C32 C33 . . . . 3.0(13) ?
P2 C31 C32 C33 . . . . -175.1(7) ?
C31 C32 C33 C34 . . . . -4.6(14) ?
C32 C33 C34 C35 . . . . 3.3(16) ?
C33 C34 C35 C36 . . . . -0.5(16) ?
C32 C31 C36 C35 . . . . -0.2(13) ?
P2 C31 C36 C35 . . . . 177.9(7) ?
C34 C35 C36 C31 . . . . -1.1(15) ?
C31 P2 C37 C42 . . . . 159.1(7) ?
C25 P2 C37 C42 . . . . -93.7(7) ?
Cu1 P2 C37 C42 . . . . 30.5(8) ?
C31 P2 C37 C38 . . . . -25.2(9) ?
C25 P2 C37 C38 . . . . 82.0(8) ?
Cu1 P2 C37 C38 . . . . -153.8(7) ?
C42 C37 C38 C39 . . . . 2.4(14) ?
P2 C37 C38 C39 . . . . -173.3(8) ?
C37 C38 C39 C40 . . . . -3.5(16) ?
C38 C39 C40 C41 . . . . 2.0(16) ?
C39 C40 C41 C42 . . . . 0.4(16) ?
C38 C37 C42 C41 . . . . 0.1(14) ?
P2 C37 C42 C41 . . . . 176.1(8) ?
C40 C41 C42 C37 . . . . -1.6(16) ?
